data_7232170
loop_
_publ_author_name
'Li, Wei'
'Zhu, Jian-Nan'
'Shen, Nan-Nan'
'Xiong, Wei-Wei'
'Huang, Xiao-Ying'

_publ_section_title
;
 Assembling [M(P4Mo6)2] (M = Na, Mn, Na/Cu) dimeric clusters via
 transition metal/sodium ions into 0D to 3D phosphomolybdates
;
_journal_issue 6
_journal_name_full CrystEngComm
_journal_page_first 971
_journal_paper_doi 10.1039/C8CE01866A
_journal_volume 21
_journal_year 2019
_chemical_formula_sum 'C39 H61.5 Mo12 N6 Na3.5 O66 P8'
_chemical_formula_weight 3149.94
_space_group_crystal_system monoclinic
_space_group_IT_number 12
_space_group_name_Hall '-C 2y'
_space_group_name_H-M_alt 'C 1 2/m 1'
_symmetry_space_group_name_Hall '-C 2y'
_symmetry_space_group_name_H-M 'C 1 2/m 1'
_atom_sites_solution_hydrogens mixed
_audit_creation_method SHELXL-2016/6
_audit_update_record
;
2018-10-30 deposited with the CCDC.
2018-12-26 downloaded from the CCDC.
;
_cell_angle_alpha 90
_cell_angle_beta 123.224(7)
_cell_angle_gamma 90
_cell_formula_units_Z 2
_cell_length_a 27.133(2)
_cell_length_b 12.3372(11)
_cell_length_c 15.5056(12)
_cell_measurement_reflns_used 4418
_cell_measurement_temperature 293(2)
_cell_measurement_theta_max 28.2340
_cell_measurement_theta_min 3.7450
_cell_volume 4342.0(7)
_computing_structure_refinement 'SHELXL-2016/6 (Sheldrick, 2016)'
_diffrn_ambient_temperature 293(2)
_diffrn_measured_fraction_theta_full 0.996
_diffrn_measured_fraction_theta_max 0.849
_diffrn_measurement_device_type SuperNova
_diffrn_radiation_type MoK\a
_diffrn_radiation_wavelength 0.71073
_diffrn_reflns_av_R_equivalents 0.0324
_diffrn_reflns_av_unetI/netI 0.0436
_diffrn_reflns_Laue_measured_fraction_full 0.996
_diffrn_reflns_Laue_measured_fraction_max 0.849
_diffrn_reflns_limit_h_max 32
_diffrn_reflns_limit_h_min -28
_diffrn_reflns_limit_k_max 15
_diffrn_reflns_limit_k_min -16
_diffrn_reflns_limit_l_max 20
_diffrn_reflns_limit_l_min -20
_diffrn_reflns_number 10579
_diffrn_reflns_point_group_measured_fraction_full 0.996
_diffrn_reflns_point_group_measured_fraction_max 0.849
_diffrn_reflns_theta_full 25.242
_diffrn_reflns_theta_max 28.381
_diffrn_reflns_theta_min 3.591
_exptl_absorpt_coefficient_mu 1.955
_exptl_absorpt_correction_type multi-scan
_exptl_crystal_colour brown
_exptl_crystal_density_diffrn 2.409
_exptl_crystal_description block
_exptl_crystal_F_000 3056
_exptl_crystal_size_max 0.36
_exptl_crystal_size_mid 0.20
_exptl_crystal_size_min 0.11
_exptl_transmission_factor_max 0.807
_exptl_transmission_factor_min 0.632
_refine_diff_density_max 3.313
_refine_diff_density_min -1.176
_refine_diff_density_rms 0.163
_refine_ls_extinction_method none
_refine_ls_goodness_of_fit_ref 1.049
_refine_ls_hydrogen_treatment mixed
_refine_ls_matrix_type full
_refine_ls_number_parameters 384
_refine_ls_number_reflns 4840
_refine_ls_number_restraints 467
_refine_ls_restrained_S_all 1.071
_refine_ls_R_factor_all 0.0709
_refine_ls_R_factor_gt 0.0565
_refine_ls_shift/su_max 0.001
_refine_ls_shift/su_mean 0.000
_refine_ls_structure_factor_coef Fsqd
_refine_ls_weighting_details 'w=1/[\s^2^(Fo^2^)+(0.0600P)^2^+54.0000P] where P=(Fo^2^+2Fc^2^)/3'
_refine_ls_weighting_scheme calc
_refine_ls_wR_factor_gt 0.1370
_refine_ls_wR_factor_ref 0.1506
_reflns_Friedel_coverage 0.000
_reflns_number_gt 3850
_reflns_number_total 4840
_reflns_threshold_expression 'I > 2\s(I)'
_cod_data_source_file c8ce01866a2.cif
_cod_data_source_block x_sq
_cod_depositor_comments 'Adding full bibliography for 7232169--7232174.cif.'
_cod_original_cell_volume 4341.9(7)
_cod_original_formula_sum 'C39 H61.50 Mo12 N6 Na3.50 O66 P8'
_cod_database_code 7232170
_shelx_shelxl_version_number 2016/6
_shelx_space_group_comment
;
The symmetry employed for this shelxl refinement is uniquely defined
by the following loop, which should always be used as a source of
symmetry information in preference to the above space-group names.
They are only intended as comments.
;

loop_
_space_group_symop_operation_xyz
'x, y, z'
'-x, y, -z'
'x+1/2, y+1/2, z'
'-x+1/2, y+1/2, -z'
'-x, -y, -z'
'x, -y, z'
'-x+1/2, -y+1/2, -z'
'x+1/2, -y+1/2, z'

loop_
_atom_site_label
_atom_site_type_symbol
_atom_site_fract_x
_atom_site_fract_y
_atom_site_fract_z
_atom_site_U_iso_or_equiv
_atom_site_adp_type
_atom_site_occupancy
_atom_site_site_symmetry_order
_atom_site_calc_flag
_atom_site_refinement_flags_posn
_atom_site_refinement_flags_adp
_atom_site_refinement_flags_occupancy
_atom_site_disorder_assembly
_atom_site_disorder_group
Mo1 Mo 0.43137(3) 0.10472(5) 0.22039(4) 0.04266(19) Uani 1 1 d . . . . .
Mo2 Mo 0.39702(3) 0.24719(6) 0.37885(5) 0.0508(2) Uani 1 1 d . . . . .
Mo3 Mo 0.37049(3) 0.14323(7) 0.49347(5) 0.0539(2) Uani 1 1 d . . . . .
P1 P 0.34129(12) 0.3137(3) 0.13391(19) 0.0761(8) Uani 1 1 d D . . . .
P2 P 0.33581(10) 0.000000 0.27762(18) 0.0429(6) Uani 1 2 d S T P . .
O1 O 0.3709(3) 0.2202(6) 0.1232(4) 0.0757(19) Uani 1 1 d . . . . .
O2 O 0.3480(3) 0.3237(5) 0.2374(4) 0.0734(19) Uani 1 1 d . . . . .
O3 O 0.2792(4) 0.3373(12) 0.0430(7) 0.093(4) Uani 0.698(12) 1 d D U P A 1
O4 O 0.3828(5) 0.4156(11) 0.1403(11) 0.124(5) Uani 0.698(12) 1 d . U P A 1
O3B O 0.2807(8) 0.250(2) 0.084(2) 0.098(8) Uani 0.302(12) 1 d D U P A 2
O4B O 0.3272(13) 0.402(2) 0.0715(16) 0.087(7) Uani 0.302(12) 1 d . U P A 2
O5 O 0.4579(2) 0.2200(4) 0.3384(4) 0.0461(12) Uani 1 1 d D . . . .
H5 H 0.488(2) 0.189(6) 0.384(4) 0.055 Uiso 1 1 d D U . . .
O6 O 0.36754(19) 0.1008(4) 0.2730(3) 0.0413(11) Uani 1 1 d . . . . .
O7 O 0.4740(2) 0.000000 0.3318(4) 0.0313(13) Uani 1 2 d S T P . .
O8 O 0.3771(3) 0.000000 0.1201(5) 0.055(2) Uani 1 2 d S T P . .
O9 O 0.4795(3) 0.1354(5) 0.1894(4) 0.0585(14) Uani 1 1 d . . . . .
O10 O 0.3231(2) 0.2245(6) 0.3670(4) 0.0701(19) Uani 1 1 d . . . . .
O11 O 0.43939(18) 0.1382(4) 0.4858(3) 0.0370(10) Uani 1 1 d . . . . .
O12 O 0.4256(3) 0.3628(5) 0.4460(4) 0.0707(18) Uani 1 1 d . . . . .
O13 O 0.3417(3) 0.000000 0.3822(5) 0.0488(18) Uani 1 2 d S T P B .
O14 O 0.3893(3) 0.2310(6) 0.5889(4) 0.0685(18) Uani 1 1 d . . . . .
O15 O 0.4032(3) 0.000000 0.5812(5) 0.0494(19) Uani 1 2 d DS T P B .
H15 H 0.378(4) 0.000000 0.595(8) 0.059 Uiso 1 2 d DS U P . .
O16 O 0.2715(3) 0.000000 0.1903(6) 0.069(3) Uani 1 2 d S T P B .
P3 P 0.2575(3) 0.000000 0.4656(7) 0.092(3) Uani 0.547(12) 2 d DS TU P B 1
O17 O 0.2899(10) 0.1052(18) 0.4744(14) 0.078(4) Uani 0.547(12) 1 d D U P B 1
O18 O 0.2476(8) 0.000000 0.5556(12) 0.113(6) Uani 0.547(12) 2 d DS TU P B 1
H18A H 0.280744 0.000000 0.612786 0.169 Uiso 0.547(12) 2 d R U P B 1
O19 O 0.1957(6) 0.000000 0.3647(11) 0.102(6) Uani 0.547(12) 2 d DS TU P B 1
P3B P 0.2532(4) 0.000000 0.4192(8) 0.076(3) Uani 0.453(12) 2 d DS TU P B 2
O17B O 0.2908(13) 0.099(2) 0.4671(18) 0.081(5) Uani 0.453(12) 1 d D U P B 2
O18B O 0.2033(8) 0.000000 0.4413(16) 0.098(6) Uani 0.453(12) 2 d DS TU P B 2
H18B H 0.199(12) 0.000000 0.490(14) 0.117 Uiso 0.453(12) 2 d DS U P B 2
O19B O 0.2201(7) 0.000000 0.3003(10) 0.072(5) Uani 0.453(12) 2 d DS TU P B 2
Na1 Na 0.500000 0.000000 0.500000 0.0268(9) Uani 1 4 d S T P . .
Na2 Na 0.2675(2) 0.000000 0.0307(4) 0.0789(16) Uani 1 2 d S T P B .
N1 N 0.2101(3) 0.2718(6) 0.2546(5) 0.0596(19) Uani 1 1 d . . . . .
H1B H 0.242975 0.238720 0.294025 0.072 Uiso 1 1 calc R U . . .
C1 C 0.1798(5) 0.3017(10) 0.2921(7) 0.089(3) Uani 1 1 d . U . . .
H1A H 0.192709 0.284125 0.359702 0.106 Uiso 1 1 calc R U . . .
C2 C 0.1290(5) 0.3590(9) 0.2328(8) 0.083(3) Uani 1 1 d . U . . .
H2A H 0.108356 0.383425 0.261086 0.100 Uiso 1 1 calc R U . . .
C3 C 0.1084(2) 0.3806(6) 0.1333(5) 0.0423(16) Uani 1 1 d D . . . .
C4 C 0.1402(4) 0.3449(8) 0.0963(6) 0.068(3) Uani 1 1 d . . . . .
H4A H 0.126959 0.357380 0.027748 0.081 Uiso 1 1 calc R U . . .
C5 C 0.1924(4) 0.2900(8) 0.1593(7) 0.068(2) Uani 1 1 d . . . . .
H5A H 0.214598 0.266291 0.133914 0.082 Uiso 1 1 calc R U . . .
C6 C 0.0519(8) 0.446(2) 0.0671(14) 0.041(5) Uani 0.5 1 d D U P C 1
C7 C 0.000000 0.384(4) 0.000000 0.038(5) Uani 0.5 2 d DS TU P C 1
H7A H 0.000001 0.308719 -0.000001 0.045 Uiso 0.5 2 calc R U P C 1
C6B C 0.0509(11) 0.448(3) 0.0938(17) 0.029(5) Uani 0.25 1 d D U P C 2
C7B C 0.000000 0.385(4) 0.000000 0.038(5) Uani 0.5 2 d DS TU P C 2
H7C H -0.003810 0.315453 0.022730 0.046 Uiso 0.25 1 d R U P C 2
H7D H 0.009380 0.374654 -0.050760 0.046 Uiso 0.25 1 d R U P C 2
C8B C -0.0586(12) 0.445(3) -0.044(2) 0.025(5) Uani 0.25 1 d D U P C 2
O20 O 0.0445(9) 0.500000 0.1643(15) 0.055(5) Uani 0.332(14) 2 d DS TU P C 2
O20B O -0.0704(16) 0.500000 0.015(3) 0.051(7) Uani 0.168(14) 2 d DS TU P C 2
Na3 Na 0.500000 0.500000 0.500000 0.070(4) Uani 0.5 4 d S T P . .
O4W O 0.4822(13) 0.500000 0.3423(16) 0.059(8) Uani 0.32(2) 2 d S TU P D 1
H4E H 0.453651 0.454063 0.292220 0.071 Uiso 0.158(12) 1 calc R U P D 1
H4F H 0.503230 0.545937 0.326288 0.071 Uiso 0.158(12) 1 calc R U P D 1
O4C O 0.5193(19) 0.500000 0.350(3) 0.043(11) Uani 0.18(2) 2 d S TU P D 2
H4G H 0.498494 0.452847 0.294613 0.051 Uiso 0.092(12) 1 calc R U P D 2
H4H H 0.546899 0.547153 0.352911 0.051 Uiso 0.092(12) 1 calc R U P D 2

loop_
_atom_site_aniso_label
_atom_site_aniso_U_11
_atom_site_aniso_U_22
_atom_site_aniso_U_33
_atom_site_aniso_U_23
_atom_site_aniso_U_13
_atom_site_aniso_U_12
Mo1 0.0398(3) 0.0543(4) 0.0279(3) 0.0076(3) 0.0147(3) 0.0039(3)
Mo2 0.0486(4) 0.0508(4) 0.0360(3) 0.0052(3) 0.0123(3) 0.0238(3)
Mo3 0.0288(3) 0.0918(6) 0.0327(3) -0.0005(3) 0.0114(3) 0.0247(3)
P1 0.0654(15) 0.0899(19) 0.0486(12) 0.0270(13) 0.0157(11) 0.0340(14)
P2 0.0185(10) 0.0735(19) 0.0244(11) 0.000 0.0039(9) 0.000
O1 0.089(4) 0.090(5) 0.041(3) 0.029(3) 0.031(3) 0.041(4)
O2 0.086(4) 0.066(4) 0.042(3) 0.018(3) 0.018(3) 0.039(3)
O3 0.068(6) 0.128(10) 0.051(5) 0.039(6) 0.011(5) 0.050(6)
O4 0.074(8) 0.121(9) 0.135(10) 0.056(8) 0.030(7) 0.001(7)
O3B 0.063(12) 0.147(19) 0.077(14) -0.011(14) 0.034(11) -0.001(13)
O4B 0.107(14) 0.078(12) 0.040(9) 0.027(9) 0.018(10) 0.038(11)
O5 0.049(3) 0.042(3) 0.035(3) 0.005(2) 0.015(2) 0.004(2)
O6 0.028(2) 0.059(3) 0.027(2) 0.005(2) 0.0086(18) 0.011(2)
O7 0.019(3) 0.042(3) 0.028(3) 0.000 0.009(2) 0.000
O8 0.043(4) 0.083(6) 0.029(3) 0.000 0.013(3) 0.000
O9 0.063(3) 0.070(4) 0.047(3) 0.004(3) 0.034(3) -0.010(3)
O10 0.040(3) 0.108(5) 0.043(3) 0.001(3) 0.010(2) 0.043(3)
O11 0.025(2) 0.049(3) 0.028(2) 0.002(2) 0.0086(17) 0.014(2)
O12 0.088(4) 0.046(3) 0.050(3) 0.002(3) 0.020(3) 0.029(3)
O13 0.023(3) 0.084(5) 0.035(3) 0.000 0.013(3) 0.000
O14 0.054(3) 0.101(5) 0.042(3) -0.004(3) 0.020(3) 0.036(3)
O15 0.021(3) 0.093(6) 0.030(3) 0.000 0.011(3) 0.000
O16 0.020(3) 0.122(8) 0.042(4) 0.000 0.001(3) 0.000
P3 0.037(3) 0.182(6) 0.067(4) 0.000 0.035(3) 0.000
O17 0.048(5) 0.134(7) 0.061(6) -0.011(5) 0.035(4) 0.023(5)
O18 0.075(9) 0.183(12) 0.074(9) 0.000 0.036(7) 0.000
O19 0.046(8) 0.165(11) 0.077(9) 0.000 0.023(7) 0.000
P3B 0.035(3) 0.131(6) 0.071(5) 0.000 0.036(4) 0.000
O17B 0.047(6) 0.128(7) 0.070(7) -0.012(6) 0.034(5) 0.017(6)
O18B 0.048(8) 0.152(12) 0.101(11) 0.000 0.046(8) 0.000
O19B 0.039(7) 0.114(11) 0.063(8) 0.000 0.027(7) 0.000
Na1 0.017(2) 0.031(2) 0.025(2) 0.000 0.0067(17) 0.000
Na2 0.036(2) 0.102(4) 0.058(3) 0.000 0.000(2) 0.000
N1 0.028(3) 0.071(5) 0.050(4) 0.004(4) 0.003(3) 0.024(3)
C1 0.104(7) 0.109(7) 0.047(4) 0.016(5) 0.038(4) 0.054(6)
C2 0.088(6) 0.102(6) 0.079(6) 0.027(5) 0.059(5) 0.053(5)
C3 0.016(3) 0.045(4) 0.045(4) 0.005(3) 0.003(3) 0.001(3)
C4 0.063(5) 0.092(7) 0.039(4) 0.018(5) 0.023(4) 0.024(5)
C5 0.051(5) 0.088(7) 0.076(6) 0.018(5) 0.042(5) 0.025(5)
C6 0.010(5) 0.055(6) 0.037(8) 0.003(6) 0.000(5) 0.005(5)
C7 0.017(6) 0.047(7) 0.036(7) 0.000 0.006(6) 0.000
C6B 0.016(7) 0.049(8) 0.020(8) 0.003(7) 0.008(6) 0.001(6)
C7B 0.017(7) 0.047(7) 0.037(7) 0.000 0.006(6) 0.000
C8B 0.013(6) 0.038(6) 0.025(7) 0.004(6) 0.010(5) -0.002(5)
O20 0.032(7) 0.069(8) 0.040(7) 0.000 0.004(6) 0.000
O20B 0.024(8) 0.061(9) 0.042(9) 0.000 0.001(8) 0.000
Na3 0.065(9) 0.066(9) 0.055(8) 0.000 0.017(7) 0.000
O4W 0.047(14) 0.101(15) 0.024(9) 0.000 0.017(9) 0.000
O4C 0.037(17) 0.074(18) 0.033(14) 0.000 0.029(12) 0.000

loop_
_atom_type_symbol
_atom_type_description
_atom_type_scat_dispersion_real
_atom_type_scat_dispersion_imag
_atom_type_scat_source
C C 0.0033 0.0016 'International Tables Vol C Tables 4.2.6.8 and 6.1.1.4'
H H 0.0000 0.0000 'International Tables Vol C Tables 4.2.6.8 and 6.1.1.4'
N N 0.0061 0.0033 'International Tables Vol C Tables 4.2.6.8 and 6.1.1.4'
O O 0.0106 0.0060 'International Tables Vol C Tables 4.2.6.8 and 6.1.1.4'
Na Na 0.0362 0.0249 'International Tables Vol C Tables 4.2.6.8 and 6.1.1.4'
P P 0.1023 0.0942 'International Tables Vol C Tables 4.2.6.8 and 6.1.1.4'
Mo Mo -1.6832 0.6857 'International Tables Vol C Tables 4.2.6.8 and 6.1.1.4'

loop_
_geom_angle_atom_site_label_1
_geom_angle_atom_site_label_2
_geom_angle_atom_site_label_3
_geom_angle
_geom_angle_site_symmetry_1
_geom_angle_site_symmetry_3
O9 Mo1 O8 107.0(3) . .
O9 Mo1 O7 103.2(3) . .
O8 Mo1 O7 95.20(18) . .
O9 Mo1 O1 93.9(3) . .
O8 Mo1 O1 85.6(2) . .
O7 Mo1 O1 161.8(2) . .
O9 Mo1 O5 98.6(3) . .
O8 Mo1 O5 153.5(3) . .
O7 Mo1 O5 85.60(17) . .
O1 Mo1 O5 85.7(2) . .
O9 Mo1 O6 167.7(3) . .
O8 Mo1 O6 83.1(3) . .
O7 Mo1 O6 82.4(2) . .
O1 Mo1 O6 79.7(2) . .
O5 Mo1 O6 70.69(19) . .
O9 Mo1 Mo1 103.1(2) . 6
O8 Mo1 Mo1 48.13(13) . 6
O7 Mo1 Mo1 48.51(11) . 6
O1 Mo1 Mo1 133.5(2) . 6
O5 Mo1 Mo1 132.41(13) . 6
O6 Mo1 Mo1 88.77(13) . 6
O12 Mo2 O10 106.5(3) . .
O12 Mo2 O11 101.6(2) . .
O10 Mo2 O11 94.5(2) . .
O12 Mo2 O2 94.6(3) . .
O10 Mo2 O2 86.2(3) . .
O11 Mo2 O2 162.8(2) . .
O12 Mo2 O5 98.6(3) . .
O10 Mo2 O5 153.9(2) . .
O11 Mo2 O5 87.12(19) . .
O2 Mo2 O5 84.8(2) . .
O12 Mo2 O6 168.9(3) . .
O10 Mo2 O6 83.1(2) . .
O11 Mo2 O6 82.87(17) . .
O2 Mo2 O6 80.2(2) . .
O5 Mo2 O6 71.25(18) . .
O12 Mo2 Mo3 101.6(2) . .
O10 Mo2 Mo3 47.93(17) . .
O11 Mo2 Mo3 47.99(13) . .
O2 Mo2 Mo3 134.0(2) . .
O5 Mo2 Mo3 133.47(14) . .
O6 Mo2 Mo3 88.96(13) . .
O14 Mo3 O10 105.8(3) . .
O14 Mo3 O11 103.8(3) . .
O10 Mo3 O11 94.7(2) . .
O14 Mo3 O17B 97.2(7) . .
O10 Mo3 O17B 83.8(9) . .
O11 Mo3 O17B 158.6(7) . .
O14 Mo3 O17 93.4(6) . .
O10 Mo3 O17 84.9(7) . .
O11 Mo3 O17 162.2(6) . .
O14 Mo3 O15 98.9(3) . .
O10 Mo3 O15 154.2(3) . .
O11 Mo3 O15 86.2(2) . .
O17B Mo3 O15 86.2(10) . .
O17 Mo3 O15 86.6(7) . .
O14 Mo3 O13 168.6(3) . .
O10 Mo3 O13 82.7(2) . .
O11 Mo3 O13 82.6(2) . .
O17B Mo3 O13 76.0(7) . .
O17 Mo3 O13 79.7(6) . .
O15 Mo3 O13 71.8(2) . .
O14 Mo3 Mo2 102.8(3) . .
O10 Mo3 Mo2 47.82(19) . .
O11 Mo3 Mo2 48.28(13) . .
O17B Mo3 Mo2 130.9(8) . .
O17 Mo3 Mo2 132.5(6) . .
O15 Mo3 Mo2 132.87(18) . .
O13 Mo3 Mo2 88.50(15) . .
O4B P1 O1 120.4(12) . .
O4B P1 O2 120.6(11) . .
O1 P1 O2 115.3(3) . .
O1 P1 O3 116.3(6) . .
O2 P1 O3 113.3(5) . .
O4B P1 O3B 103.8(17) . .
O1 P1 O3B 92.3(12) . .
O2 P1 O3B 92.5(10) . .
O1 P1 O4 102.0(6) . .
O2 P1 O4 101.1(7) . .
O3 P1 O4 106.4(7) . .
O16 P2 O6 111.0(2) . .
O16 P2 O6 111.0(2) . 6
O6 P2 O6 108.0(4) . 6
O16 P2 O13 110.3(4) . .
O6 P2 O13 108.2(2) . .
O6 P2 O13 108.2(2) 6 .
O16 P2 Na2 45.9(3) . .
O6 P2 Na2 85.20(19) . .
O6 P2 Na2 85.20(19) 6 .
O13 P2 Na2 156.1(3) . .
P1 O1 Mo1 136.4(4) . .
P1 O2 Mo2 136.0(4) . .
P1 O3 Na2 130.8(9) . 7
P1 O4B Na2 129(2) . 7
Mo2 O5 Mo1 114.8(2) . .
Mo2 O5 H5 113(6) . .
Mo1 O5 H5 98(6) . .
P2 O6 Mo2 126.5(3) . .
P2 O6 Mo1 126.0(3) . .
Mo2 O6 Mo1 101.85(19) . .
Mo1 O7 Mo1 83.0(2) 6 .
Mo1 O7 Na1 132.02(17) 6 .
Mo1 O7 Na1 132.02(17) . .
Mo1 O8 Mo1 83.7(3) 6 .
Mo1 O8 Na2 126.6(3) 6 .
Mo1 O8 Na2 126.6(3) . .
Mo2 O10 Mo3 84.25(19) . .
Mo3 O11 Mo2 83.73(16) . .
Mo3 O11 Na1 133.1(2) . .
Mo2 O11 Na1 130.7(2) . .
Mo2 O12 Na3 145.6(4) . .
P2 O13 Mo3 126.12(17) . 6
P2 O13 Mo3 126.12(17) . .
Mo3 O13 Mo3 101.2(3) 6 .
Mo3 O15 Mo3 114.0(3) 6 .
Mo3 O15 H15 93(4) 6 .
Mo3 O15 H15 93(4) . .
P2 O16 Na2 107.5(4) . .
O17 P3 O17 116(2) 6 .
O17 P3 O19 110.0(9) 6 .
O17 P3 O19 110.0(9) . .
O17 P3 O18 107.0(8) 6 .
O17 P3 O18 107.0(8) . .
O19 P3 O18 106.5(9) . .
P3 O17 Mo3 135.0(18) . .
P3 O18 H18A 109.3 . .
O17B P3B O19B 112.5(10) . .
O17B P3B O19B 112.5(10) 6 .
O17B P3B O18B 109.0(11) . .
O17B P3B O18B 109.0(11) 6 .
O19B P3B O18B 104.6(9) . .
P3B O17B Mo3 132(2) . .
P3B O18B H18B 141(10) . .
O11 Na1 O11 96.0(2) . 6
O11 Na1 O11 84.0(2) . 2_656
O11 Na1 O11 180.0(2) 6 2_656
O11 Na1 O11 180.0 . 5_656
O11 Na1 O11 84.0(2) 6 5_656
O11 Na1 O11 96.0(2) 2_656 5_656
O11 Na1 O7 82.35(14) . 5_656
O11 Na1 O7 82.35(14) 6 5_656
O11 Na1 O7 97.65(14) 2_656 5_656
O11 Na1 O7 97.65(14) 5_656 5_656
O11 Na1 O7 97.65(14) . .
O11 Na1 O7 97.65(14) 6 .
O11 Na1 O7 82.35(14) 2_656 .
O11 Na1 O7 82.35(14) 5_656 .
O7 Na1 O7 180.0 5_656 .
O3 Na2 O3 120.3(6) 4_545 7
O3 Na2 O16 102.2(3) 4_545 .
O3 Na2 O16 102.2(3) 7 .
O3 Na2 O4B 33.2(7) 4_545 4_545
O3 Na2 O4B 90.7(8) 7 4_545
O16 Na2 O4B 96.0(6) . 4_545
O3 Na2 O4B 90.7(8) 4_545 7
O3 Na2 O4B 33.2(7) 7 7
O16 Na2 O4B 96.0(6) . 7
O3 Na2 O8 115.9(4) 4_545 .
O3 Na2 O8 115.9(4) 7 .
O16 Na2 O8 93.4(3) . .
O4B Na2 O8 149.1(7) 4_545 .
O4B Na2 O8 149.1(7) 7 .
O3 Na2 P2 113.0(3) 4_545 .
O3 Na2 P2 113.0(3) 7 .
O16 Na2 P2 26.68(17) . .
O4B Na2 P2 118.8(6) 4_545 .
O4B Na2 P2 118.8(6) 7 .
O8 Na2 P2 66.71(19) . .
C1 N1 C5 122.2(7) . .
C1 N1 H1B 118.9 . .
C5 N1 H1B 118.9 . .
N1 C1 C2 120.1(9) . .
N1 C1 H1A 120.0 . .
C2 C1 H1A 120.0 . .
C3 C2 C1 120.4(8) . .
C3 C2 H2A 119.8 . .
C1 C2 H2A 119.8 . .
C2 C3 C4 117.6(7) . .
C2 C3 C6 120.4(10) . .
C4 C3 C6 122.0(10) . .
C2 C3 C8B 138.1(13) . 2
C4 C3 C8B 104.1(12) . 2
C6 C3 C8B 18.0(12) . 2
C2 C3 C6B 104.5(12) . .
C4 C3 C6B 137.8(12) . .
C8B C3 C6B 33.8(16) 2 .
C3 C4 C5 120.5(8) . .
C3 C4 H4A 119.7 . .
C5 C4 H4A 119.7 . .
N1 C5 C4 119.2(8) . .
N1 C5 H5A 120.4 . .
C4 C5 H5A 120.4 . .
C6 C6 C7 122.4(16) 6_565 .
C6 C6 C3 122.0(11) 6_565 .
C7 C6 C3 115.4(14) . .
C6 C7 C6 115(3) . 2
C6 C7 H7A 122.4 . .
C6 C7 H7A 122.4 2 .
C6 C7 H7C 119.2(10) . 2
C6 C7 H7C 118.3(9) 2 2
H7A C7 H7C 26.3 . 2
C6 C7 H7D 94(3) . 2
C6 C7 H7D 94(3) 2 2
H7A C7 H7D 83.0 . 2
C8B C6B O20 154(4) 2 .
C6B C6B O20 61.9(17) 6_565 .
C8B C6B C7B 71.6(16) 2 .
C6B C6B C7B 119.8(15) 6_565 .
O20 C6B C7B 123(2) . .
C8B C6B C3 70(2) 2 .
C6B C6B C3 122.1(15) 6_565 .
O20 C6B C3 118.3(16) . .
C7B C6B C3 106.5(12) . .
C3 C6B C8B 105.2(19) . 5_565
C8B C7B C6B 111(3) . .
C8B C7B C6B 33.9(16) 2 .
C6B C7B C6B 120(3) 2 .
C8B C7B H7C 107.6 . .
C8B C7B H7C 124.2 2 .
C6B C7B H7C 124.9 2 .
C6B C7B H7C 108.9 . .
C8B C7B H7D 112.0 . .
C8B C7B H7D 76.0 2 .
C6B C7B H7D 78.5 2 .
C6B C7B H7D 109.7 . .
H7C C7B H7D 107.8 . .
C6B C8B O20B 146(4) 2 .
C6B C8B C7B 74.5(19) 2 .
O20B C8B C7B 122(3) . .
C8B C8B C7B 119(2) 6_565 .
C3 C8B C6B 106.3(17) 2 5_565
C6B O20 C6B 56(3) 6_565 .
C8B O20B C8B 62(4) 6_565 .
O4W Na3 O4W 180.0(16) . 5_666
O4W Na3 O12 89.0(6) . .
O4W Na3 O12 91.0(6) 5_666 .
O4W Na3 O12 91.0(6) . 5_666
O4W Na3 O12 89.0(6) 5_666 5_666
O12 Na3 O12 180.0 . 5_666
O4W Na3 O12 89.0(6) . 6_565
O4W Na3 O12 91.0(6) 5_666 6_565
O12 Na3 O12 89.4(3) . 6_565
O12 Na3 O12 90.6(3) 5_666 6_565
O4W Na3 O12 91.0(6) . 2_656
O4W Na3 O12 89.0(6) 5_666 2_656
O12 Na3 O12 90.6(3) . 2_656
O12 Na3 O12 89.4(3) 5_666 2_656
O12 Na3 O12 180.0 6_565 2_656
O12 Na3 O4C 103.1(7) . .
O12 Na3 O4C 76.9(7) 5_666 .
O12 Na3 O4C 103.1(7) 6_565 .
O12 Na3 O4C 76.9(7) 2_656 .
O4W Na3 O4C 160.0(9) . 5_666
O4W Na3 O4C 20.0(9) 5_666 5_666
O12 Na3 O4C 76.9(7) . 5_666
O12 Na3 O4C 103.1(7) 5_666 5_666
O12 Na3 O4C 76.9(7) 6_565 5_666
O12 Na3 O4C 103.1(7) 2_656 5_666
O4C Na3 O4C 180.0 . 5_666
Na3 O4W H4E 120.0 . .
Na3 O4W H4F 120.0 . .
H4E O4W H4F 120.0 . .
Na3 O4C H4G 120.0 . .
Na3 O4C H4H 120.0 . .
H4G O4C H4H 120.0 . .

loop_
_geom_bond_atom_site_label_1
_geom_bond_atom_site_label_2
_geom_bond_distance
_geom_bond_site_symmetry_2
Mo1 O9 1.665(5) .
Mo1 O8 1.936(5) .
Mo1 O7 1.950(4) .
Mo1 O1 2.070(6) .
Mo1 O5 2.108(5) .
Mo1 O6 2.284(5) .
Mo1 Mo1 2.5839(14) 6
Mo2 O12 1.683(6) .
Mo2 O10 1.931(6) .
Mo2 O11 1.947(4) .
Mo2 O2 2.067(5) .
Mo2 O5 2.090(5) .
Mo2 O6 2.271(5) .
Mo2 Mo3 2.5930(11) .
Mo3 O14 1.672(6) .
Mo3 O10 1.935(6) .
Mo3 O11 1.938(4) .
Mo3 O17B 2.04(2) .
Mo3 O17 2.093(19) .
Mo3 O15 2.107(4) .
Mo3 O13 2.287(4) .
P1 O4B 1.36(2) .
P1 O1 1.466(7) .
P1 O2 1.518(7) .
P1 O3 1.519(8) .
P1 O3B 1.591(14) .
P1 O4 1.654(13) .
P2 O16 1.512(7) .
P2 O6 1.536(5) .
P2 O6 1.536(5) 6
P2 O13 1.540(7) .
P2 Na2 3.212(6) .
O3 Na2 2.315(12) 7
O4B Na2 2.47(2) 7
O5 H5 0.818(10) .
O7 Na1 2.298(6) .
O8 Na2 2.498(9) .
O11 Na1 2.294(4) .
O12 Na3 2.406(7) .
O15 H15 0.819(10) .
O16 Na2 2.416(10) .
P3 O17 1.531(12) 6
P3 O17 1.531(12) .
P3 O19 1.544(12) .
P3 O18 1.559(13) .
O18 H18A 0.8500 .
P3B O17B 1.505(13) .
P3B O17B 1.505(12) 6
P3B O19B 1.547(13) .
P3B O18B 1.569(13) .
O18B H18B 0.821(10) .
N1 C1 1.294(12) .
N1 C5 1.298(11) .
N1 H1B 0.8600 .
C1 C2 1.362(13) .
C1 H1A 0.9300 .
C2 C3 1.349(12) .
C2 H2A 0.9300 .
C3 C4 1.345(11) .
C3 C6 1.530(15) .
C3 C8B 1.52(3) 2
C3 C6B 1.568(18) .
C4 C5 1.378(11) .
C4 H4A 0.9300 .
C5 H5A 0.9300 .
C6 C6 1.33(5) 6_565
C6 C7 1.431(16) .
C7 H7A 0.9300 .
C7 H7C 0.94(9) 2
C7 H7D 0.958(13) 2
C6B C8B 0.90(4) 2
C6B C6B 1.28(7) 6_565
C6B O20 1.358(18) .
C6B C7B 1.555(18) .
C6B C8B 1.59(6) 5_565
C7B C8B 1.531(18) .
C7B C8B 1.531(18) 2
C7B H7C 0.9600 .
C7B H7D 0.9600 .
C7B H7C 0.9599 2
C7B H7D 0.9599 2
C8B O20B 1.312(19) .
C8B C8B 1.35(7) 6_565
Na3 O4W 2.22(2) .
Na3 O4W 2.22(2) 5_666
Na3 O4C 2.65(3) .
Na3 O4C 2.65(3) 5_666
O4W H4E 0.9300 .
O4W H4F 0.9300 .
O4C H4G 0.9300 .
O4C H4H 0.9300 .
